data_7061965
loop_
_publ_author_name
'Ma, Huifang'
'Liang, Jie'
'Ablajan, Keyume'

_publ_section_title
;
 One-pot synthesis of multisubstituted spirocyclopropanes mediated by
 \a-picoline
;
_journal_issue 41
_journal_name_full 'New Journal of Chemistry'
_journal_page_first 19857
_journal_page_last 19862
_journal_paper_doi 10.1039/D2NJ04102B
_journal_volume 46
_journal_year 2022
_chemical_formula_moiety 'C25 H18 Cl N3 O4'
_chemical_formula_sum 'C25 H18 Cl N3 O4'
_chemical_formula_weight 459.87
_space_group_crystal_system triclinic
_space_group_IT_number 2
_space_group_name_Hall '-P 1'
_space_group_name_H-M_alt 'P -1'
_atom_sites_solution_hydrogens geom
_atom_sites_solution_primary direct
_audit_block_doi 10.5517/ccdc.csd.cc1z0tqj
_audit_creation_date 2017-08-11
_audit_creation_method
;
Olex2 1.2
(compiled 2017.08.10 svn.r3458 for OlexSys, GUI svn.r5375)
;
_audit_update_record
;
2018-01-19 deposited with the CCDC.	2022-09-28 downloaded from the CCDC.
;
_cell_angle_alpha 95.201(4)
_cell_angle_beta 95.657(4)
_cell_angle_gamma 92.809(4)
_cell_formula_units_Z 2
_cell_length_a 7.5127(4)
_cell_length_b 9.5403(5)
_cell_length_c 14.8625(7)
_cell_measurement_reflns_used 3396
_cell_measurement_temperature 100.00(10)
_cell_measurement_theta_max 28.9420
_cell_measurement_theta_min 4.1970
_cell_volume 1053.89(9)
_computing_cell_refinement 'CrysAlisPro 1.171.38.43f (Rigaku OD, 2015)'
_computing_data_collection 'CrysAlisPro 1.171.38.43f (Rigaku OD, 2015)'
_computing_data_reduction 'CrysAlisPro 1.171.38.43f (Rigaku OD, 2015)'
_computing_molecular_graphics 'Olex2 (Dolomanov et al., 2009)'
_computing_publication_material 'Olex2 (Dolomanov et al., 2009)'
_computing_structure_refinement 'ShelXL (Sheldrick, 2015)'
_computing_structure_solution 'ShelXT (Sheldrick, 2015)'
_diffrn_ambient_environment N~2~
_diffrn_ambient_temperature 100.00(10)
_diffrn_detector 'CCD plate'
_diffrn_detector_area_resol_mean 5.2684
_diffrn_detector_type AtlasS2
_diffrn_measured_fraction_theta_full 0.997
_diffrn_measured_fraction_theta_max 0.835
_diffrn_measurement_details
;
List of Runs (angles in degrees, time in seconds):

  # Type    Start    End  Width  t~exp~   \w     \q     \k     \f   Frames
#--------------------------------------------------------------------------
  1  \w    -34.00  56.00   1.00    2.00    --  -11.59  57.00   0.00   90
  2  \w    -19.00   6.00   1.00    2.00    --   11.74 -99.00 150.00   25
  3  \w    -77.00  17.00   1.00    2.00    --  -11.59 -77.00  90.00   94
  4  \w    -82.00  16.00   1.00    2.00    --  -11.59 -57.00-150.00   98
;
_diffrn_measurement_device 'four-circle diffractometer'
_diffrn_measurement_device_type 'SuperNova, Dual, Cu at zero, AtlasS2'
_diffrn_measurement_method '\w scans'
_diffrn_orient_matrix_type 'CrysAlisPro convention (1999,Acta A55,543-557)'
_diffrn_orient_matrix_UB_11 -0.0731521000
_diffrn_orient_matrix_UB_12 -0.0437356000
_diffrn_orient_matrix_UB_13 0.0100023000
_diffrn_orient_matrix_UB_21 0.0265443000
_diffrn_orient_matrix_UB_22 0.0156035000
_diffrn_orient_matrix_UB_23 0.0471237000
_diffrn_orient_matrix_UB_31 -0.0545554000
_diffrn_orient_matrix_UB_32 0.0586194000
_diffrn_orient_matrix_UB_33 0.0008243000
_diffrn_radiation_monochromator mirror
_diffrn_radiation_probe x-ray
_diffrn_radiation_type MoK\a
_diffrn_radiation_wavelength 0.71073
_diffrn_reflns_av_R_equivalents 0.0274
_diffrn_reflns_av_unetI/netI 0.0572
_diffrn_reflns_Laue_measured_fraction_full 0.997
_diffrn_reflns_Laue_measured_fraction_max 0.835
_diffrn_reflns_limit_h_max 9
_diffrn_reflns_limit_h_min -9
_diffrn_reflns_limit_k_max 9
_diffrn_reflns_limit_k_min -12
_diffrn_reflns_limit_l_max 20
_diffrn_reflns_limit_l_min -18
_diffrn_reflns_number 8667
_diffrn_reflns_point_group_measured_fraction_full 0.997
_diffrn_reflns_point_group_measured_fraction_max 0.835
_diffrn_reflns_theta_full 25.242
_diffrn_reflns_theta_max 29.572
_diffrn_reflns_theta_min 3.571
_diffrn_source 'micro-focus sealed X-ray tube'
_diffrn_source_type 'SuperNova (Mo) X-ray Source'
_exptl_absorpt_coefficient_mu 0.221
_exptl_absorpt_correction_T_max 1.00000
_exptl_absorpt_correction_T_min 0.84733
_exptl_absorpt_correction_type multi-scan
_exptl_absorpt_process_details
;
CrysAlisPro 1.171.38.43f (Rigaku Oxford Diffraction, 2015)
Empirical absorption correction using spherical harmonics,
 implemented in SCALE3 ABSPACK scaling algorithm.
;
_exptl_crystal_colour colorless
_exptl_crystal_density_diffrn 1.449
_exptl_crystal_description block
_exptl_crystal_F_000 476
_exptl_crystal_size_max 0.18
_exptl_crystal_size_mid 0.14
_exptl_crystal_size_min 0.12
_refine_diff_density_max 0.297
_refine_diff_density_min -0.286
_refine_diff_density_rms 0.058
_refine_ls_extinction_method none
_refine_ls_goodness_of_fit_ref 1.024
_refine_ls_hydrogen_treatment constr
_refine_ls_matrix_type full
_refine_ls_number_parameters 299
_refine_ls_number_reflns 4943
_refine_ls_number_restraints 0
_refine_ls_restrained_S_all 1.024
_refine_ls_R_factor_all 0.0600
_refine_ls_R_factor_gt 0.0457
_refine_ls_shift/su_max 0.001
_refine_ls_shift/su_mean 0.000
_refine_ls_structure_factor_coef Fsqd
_refine_ls_weighting_details 'w=1/[\s^2^(Fo^2^)+(0.0360P)^2^+0.2826P] where P=(Fo^2^+2Fc^2^)/3'
_refine_ls_weighting_scheme calc
_refine_ls_wR_factor_gt 0.0930
_refine_ls_wR_factor_ref 0.1024
_reflns_Friedel_coverage 0.000
_reflns_number_gt 3921
_reflns_number_total 4943
_reflns_threshold_expression 'I > 2\s(I)'
_cod_data_source_file d2nj04102b2.cif
_cod_data_source_block exp_809
_cod_depositor_comments 'Adding full bibliography for 7061965--7061966.cif.'
_cod_database_code 7061965
_shelx_shelxl_version_number 2017/1
_shelx_space_group_comment
;
The symmetry employed for this shelxl refinement is uniquely defined
by the following loop, which should always be used as a source of
symmetry information in preference to the above space-group names.
They are only intended as comments.
;
_shelx_estimated_absorpt_t_max 0.974
_shelx_estimated_absorpt_t_min 0.961
_reflns_odcompleteness_completeness 99.77
_reflns_odcompleteness_iscentric 1
_reflns_odcompleteness_theta 26.32
_olex2_refinement_description
;
1. Fixed Uiso
 At 1.2 times of:
  All C(H) groups
 At 1.5 times of:
  All C(H,H,H) groups
2.a Ternary CH refined with riding coordinates:
 C11(H11), C10(H10)
2.b Aromatic/amide H refined with riding coordinates:
 C17(H17), C4(H4), C3(H3), C19(H19), C13(H13), C22(H22), C5(H5), C2(H2),
 C16(H16), C15(H15), C21(H21), C20(H20), C14(H14)
2.c Idealised Me refined as rotating group:
 C24(H24A,H24B,H24C)
;
_olex2_submission_special_instructions 'No special instructions were received'
_oxdiff_exptl_absorpt_empirical_details
;
Empirical correction (ABSPACK) includes:
- Absorption correction using spherical harmonics
- Frame scaling
- Detector area scaling
;
_oxdiff_exptl_absorpt_empirical_full_max 1.232
_oxdiff_exptl_absorpt_empirical_full_min 0.817

loop_
_space_group_symop_operation_xyz
'x, y, z'
'-x, -y, -z'

loop_
_atom_site_label
_atom_site_type_symbol
_atom_site_fract_x
_atom_site_fract_y
_atom_site_fract_z
_atom_site_U_iso_or_equiv
_atom_site_adp_type
_atom_site_occupancy
_atom_site_site_symmetry_order
_atom_site_calc_flag
_atom_site_refinement_flags_posn
_atom_site_refinement_flags_adp
_atom_site_refinement_flags_occupancy
_atom_site_disorder_assembly
_atom_site_disorder_group
Cl1 Cl 0.73653(6) 0.11049(5) 0.90426(3) 0.02160(12) Uani 1 1 d . . . . .
O1 O 0.60588(16) 0.13728(12) 0.70347(8) 0.0192(3) Uani 1 1 d . . . . .
O2 O 0.49299(18) 0.69512(13) 0.73029(8) 0.0254(3) Uani 1 1 d . . . . .
O3 O 0.76780(17) 0.37075(13) 0.48620(9) 0.0252(3) Uani 1 1 d . . . . .
O4 O 0.74846(17) 0.15676(14) 0.42215(9) 0.0270(3) Uani 1 1 d . . . . .
N1 N 0.89568(19) 0.23186(14) 0.74703(9) 0.0157(3) Uani 1 1 d . . . . .
N3 N 0.6845(2) 0.25649(16) 0.46331(10) 0.0194(3) Uani 1 1 d . . . . .
N2 N 0.99604(19) 0.36014(14) 0.74135(9) 0.0160(3) Uani 1 1 d . . . . .
C7 C 0.7195(2) 0.23417(17) 0.71177(11) 0.0144(3) Uani 1 1 d . . . . .
C6 C 0.9840(2) 0.11691(17) 0.78192(11) 0.0152(4) Uani 1 1 d . . . . .
C12 C 0.6094(2) 0.60945(18) 0.86786(11) 0.0165(4) Uani 1 1 d . . . . .
C11 C 0.5310(2) 0.44931(17) 0.71955(11) 0.0156(4) Uani 1 1 d . . . . .
H11 H 0.442485 0.382742 0.739107 0.019 Uiso 1 1 calc R . . . .
C9 C 0.8859(2) 0.44788(17) 0.70931(11) 0.0153(4) Uani 1 1 d . . . . .
C8 C 0.7028(2) 0.38282(17) 0.69074(11) 0.0143(3) Uani 1 1 d . . . . .
C25 C 0.5414(2) 0.59500(18) 0.76954(12) 0.0167(4) Uani 1 1 d . . . . .
C17 C 0.6827(2) 0.49761(19) 0.90997(12) 0.0201(4) Uani 1 1 d . . . . .
H17 H 0.688031 0.410736 0.876785 0.024 Uiso 1 1 calc R . . . .
C1 C 0.9181(2) 0.04806(18) 0.85160(12) 0.0173(4) Uani 1 1 d . . . . .
C4 C 1.2269(2) -0.03899(18) 0.78117(12) 0.0196(4) Uani 1 1 d . . . . .
H4 H 1.332430 -0.066695 0.758905 0.024 Uiso 1 1 calc R . . . .
C10 C 0.5574(2) 0.42844(17) 0.62164(11) 0.0154(4) Uani 1 1 d . . . . .
H10 H 0.589182 0.515054 0.594653 0.018 Uiso 1 1 calc R . . . .
C23 C 0.5006(2) 0.23885(17) 0.48654(11) 0.0168(4) Uani 1 1 d . . . . .
C3 C 1.1557(2) -0.10961(18) 0.84787(12) 0.0200(4) Uani 1 1 d . . . . .
H3 H 1.211815 -0.186862 0.868930 0.024 Uiso 1 1 calc R . . . .
C19 C 0.2629(2) 0.30058(19) 0.57274(12) 0.0197(4) Uani 1 1 d . . . . .
H19 H 0.218232 0.354557 0.619789 0.024 Uiso 1 1 calc R . . . .
C18 C 0.4416(2) 0.32132(17) 0.55891(11) 0.0156(4) Uani 1 1 d . . . . .
C13 C 0.6011(2) 0.73953(18) 0.91836(12) 0.0190(4) Uani 1 1 d . . . . .
H13 H 0.553418 0.814979 0.890725 0.023 Uiso 1 1 calc R . . . .
C22 C 0.3889(2) 0.13773(18) 0.43194(12) 0.0213(4) Uani 1 1 d . . . . .
H22 H 0.433084 0.082807 0.385162 0.026 Uiso 1 1 calc R . . . .
C5 C 1.1401(2) 0.07328(18) 0.74763(12) 0.0191(4) Uani 1 1 d . . . . .
H5 H 1.186534 0.119704 0.701951 0.023 Uiso 1 1 calc R . . . .
C24 C 0.9481(2) 0.59167(18) 0.69049(13) 0.0222(4) Uani 1 1 d . . . . .
H24A H 1.073986 0.606798 0.709485 0.033 Uiso 1 1 calc GR . . . .
H24B H 0.883734 0.660467 0.723280 0.033 Uiso 1 1 calc GR . . . .
H24C H 0.926737 0.600583 0.626567 0.033 Uiso 1 1 calc GR . . . .
C2 C 1.0018(2) -0.06639(18) 0.88361(12) 0.0197(4) Uani 1 1 d . . . . .
H2 H 0.954973 -0.113875 0.928754 0.024 Uiso 1 1 calc R . . . .
C16 C 0.7477(3) 0.5154(2) 1.00118(12) 0.0235(4) Uani 1 1 d . . . . .
H16 H 0.797735 0.440897 1.028858 0.028 Uiso 1 1 calc R . . . .
C15 C 0.7379(3) 0.6442(2) 1.05098(12) 0.0247(4) Uani 1 1 d . . . . .
H15 H 0.780962 0.655881 1.112196 0.030 Uiso 1 1 calc R . . . .
C21 C 0.2127(3) 0.1200(2) 0.44793(13) 0.0249(4) Uani 1 1 d . . . . .
H21 H 0.136357 0.053456 0.411583 0.030 Uiso 1 1 calc R . . . .
C20 C 0.1489(3) 0.2017(2) 0.51849(13) 0.0240(4) Uani 1 1 d . . . . .
H20 H 0.029504 0.190148 0.529384 0.029 Uiso 1 1 calc R . . . .
C14 C 0.6642(2) 0.7556(2) 1.00983(12) 0.0228(4) Uani 1 1 d . . . . .
H14 H 0.656979 0.841648 1.043707 0.027 Uiso 1 1 calc R . . . .

loop_
_atom_site_aniso_label
_atom_site_aniso_U_11
_atom_site_aniso_U_22
_atom_site_aniso_U_33
_atom_site_aniso_U_23
_atom_site_aniso_U_13
_atom_site_aniso_U_12
Cl1 0.0223(2) 0.0240(2) 0.0210(2) 0.00689(18) 0.00737(17) 0.00763(17)
O1 0.0211(7) 0.0155(6) 0.0204(6) 0.0010(5) 0.0001(5) -0.0004(5)
O2 0.0375(8) 0.0194(7) 0.0205(7) 0.0038(6) 0.0013(6) 0.0112(6)
O3 0.0248(7) 0.0242(7) 0.0267(7) -0.0022(6) 0.0094(6) -0.0034(5)
O4 0.0258(8) 0.0299(7) 0.0235(7) -0.0095(6) 0.0005(6) 0.0115(6)
N1 0.0160(8) 0.0140(7) 0.0172(7) 0.0033(6) 0.0007(6) 0.0013(5)
N3 0.0220(8) 0.0228(8) 0.0131(7) 0.0003(6) 0.0004(6) 0.0042(6)
N2 0.0183(8) 0.0152(7) 0.0145(7) 0.0014(6) 0.0030(6) 0.0003(5)
C7 0.0177(9) 0.0155(8) 0.0103(8) 0.0006(7) 0.0021(6) 0.0038(6)
C6 0.0185(9) 0.0137(8) 0.0129(8) -0.0003(7) -0.0014(7) 0.0030(6)
C12 0.0170(9) 0.0183(9) 0.0144(8) 0.0008(7) 0.0043(7) 0.0009(7)
C11 0.0160(9) 0.0151(8) 0.0160(8) 0.0016(7) 0.0019(7) 0.0032(6)
C9 0.0191(9) 0.0157(8) 0.0111(8) -0.0018(7) 0.0036(7) 0.0027(6)
C8 0.0169(9) 0.0132(8) 0.0134(8) 0.0013(7) 0.0030(7) 0.0032(6)
C25 0.0166(9) 0.0169(9) 0.0178(9) 0.0026(7) 0.0049(7) 0.0042(6)
C17 0.0238(10) 0.0192(9) 0.0176(9) 0.0007(7) 0.0039(7) 0.0025(7)
C1 0.0172(9) 0.0162(9) 0.0181(9) -0.0010(7) 0.0018(7) 0.0027(6)
C4 0.0202(10) 0.0207(9) 0.0178(9) -0.0012(7) 0.0013(7) 0.0069(7)
C10 0.0186(9) 0.0140(8) 0.0147(8) 0.0038(7) 0.0035(7) 0.0047(6)
C23 0.0187(9) 0.0175(9) 0.0146(8) 0.0044(7) 0.0001(7) 0.0031(7)
C3 0.0217(10) 0.0163(9) 0.0218(9) 0.0029(7) -0.0026(7) 0.0062(7)
C19 0.0206(10) 0.0228(9) 0.0168(9) 0.0054(8) 0.0016(7) 0.0060(7)
C18 0.0195(9) 0.0140(8) 0.0139(8) 0.0051(7) 0.0000(7) 0.0035(6)
C13 0.0168(9) 0.0171(9) 0.0233(9) 0.0000(8) 0.0043(7) 0.0008(7)
C22 0.0290(11) 0.0172(9) 0.0170(9) 0.0007(7) -0.0014(7) 0.0018(7)
C5 0.0226(10) 0.0200(9) 0.0152(8) 0.0031(7) 0.0024(7) 0.0023(7)
C24 0.0225(10) 0.0185(9) 0.0257(10) 0.0043(8) 0.0020(8) 0.0002(7)
C2 0.0223(10) 0.0174(9) 0.0198(9) 0.0051(7) 0.0013(7) 0.0010(7)
C16 0.0256(11) 0.0266(10) 0.0188(9) 0.0065(8) 0.0005(8) 0.0021(8)
C15 0.0234(10) 0.0349(11) 0.0147(9) 0.0002(8) 0.0014(7) -0.0041(8)
C21 0.0272(11) 0.0247(10) 0.0212(9) 0.0055(8) -0.0057(8) -0.0040(8)
C20 0.0168(10) 0.0318(11) 0.0239(10) 0.0108(8) -0.0017(7) -0.0011(7)
C14 0.0223(10) 0.0237(10) 0.0210(9) -0.0056(8) 0.0053(7) -0.0049(7)

loop_
_atom_type_symbol
_atom_type_description
_atom_type_scat_dispersion_real
_atom_type_scat_dispersion_imag
_atom_type_scat_source
C C 0.0033 0.0016 'International Tables Vol C Tables 4.2.6.8 and 6.1.1.4'
H H 0.0000 0.0000 'International Tables Vol C Tables 4.2.6.8 and 6.1.1.4'
Cl Cl 0.1484 0.1585 'International Tables Vol C Tables 4.2.6.8 and 6.1.1.4'
N N 0.0061 0.0033 'International Tables Vol C Tables 4.2.6.8 and 6.1.1.4'
O O 0.0106 0.0060 'International Tables Vol C Tables 4.2.6.8 and 6.1.1.4'

loop_
_geom_angle_atom_site_label_1
_geom_angle_atom_site_label_2
_geom_angle_atom_site_label_3
_geom_angle
_geom_angle_site_symmetry_1
_geom_angle_site_symmetry_3
_geom_angle_publ_flag
N2 N1 C6 119.21(13) . . ?
C7 N1 N2 112.95(14) . . ?
C7 N1 C6 127.74(14) . . ?
O3 N3 C23 118.34(13) . . ?
O4 N3 O3 123.24(15) . . ?
O4 N3 C23 118.43(14) . . ?
C9 N2 N1 107.33(14) . . ?
O1 C7 N1 127.15(16) . . ?
O1 C7 C8 129.41(15) . . ?
N1 C7 C8 103.40(14) . . ?
C1 C6 N1 120.85(15) . . ?
C5 C6 N1 120.03(16) . . ?
C5 C6 C1 119.11(16) . . ?
C17 C12 C25 121.76(15) . . ?
C17 C12 C13 119.51(16) . . ?
C13 C12 C25 118.73(16) . . ?
C8 C11 H11 114.7 . . ?
C25 C11 H11 114.7 . . ?
C25 C11 C8 120.32(14) . . ?
C10 C11 H11 114.7 . . ?
C10 C11 C8 60.64(11) . . ?
C10 C11 C25 121.20(15) . . ?
N2 C9 C8 111.21(15) . . ?
N2 C9 C24 121.68(16) . . ?
C8 C9 C24 127.02(16) . . ?
C7 C8 C11 114.40(14) . . ?
C7 C8 C10 123.34(14) . . ?
C9 C8 C7 104.73(14) . . ?
C9 C8 C11 125.77(13) . . ?
C9 C8 C10 125.13(15) . . ?
C10 C8 C11 57.70(10) . . ?
O2 C25 C12 122.17(15) . . ?
O2 C25 C11 120.33(16) . . ?
C12 C25 C11 117.49(15) . . ?
C12 C17 H17 119.9 . . ?
C16 C17 C12 120.26(16) . . ?
C16 C17 H17 119.9 . . ?
C6 C1 Cl1 120.55(13) . . ?
C2 C1 Cl1 118.75(14) . . ?
C2 C1 C6 120.61(16) . . ?
C3 C4 H4 120.1 . . ?
C3 C4 C5 119.72(16) . . ?
C5 C4 H4 120.1 . . ?
C11 C10 C8 61.66(11) . . ?
C11 C10 H10 114.6 . . ?
C11 C10 C18 120.52(15) . . ?
C8 C10 H10 114.6 . . ?
C18 C10 C8 120.92(14) . . ?
C18 C10 H10 114.6 . . ?
C18 C23 N3 121.12(15) . . ?
C22 C23 N3 116.41(14) . . ?
C22 C23 C18 122.45(16) . . ?
C4 C3 H3 119.7 . . ?
C4 C3 C2 120.63(17) . . ?
C2 C3 H3 119.7 . . ?
C18 C19 H19 119.1 . . ?
C18 C19 C20 121.90(16) . . ?
C20 C19 H19 119.1 . . ?
C23 C18 C10 124.70(15) . . ?
C19 C18 C10 118.74(14) . . ?
C19 C18 C23 116.56(15) . . ?
C12 C13 H13 120.1 . . ?
C14 C13 C12 119.75(18) . . ?
C14 C13 H13 120.1 . . ?
C23 C22 H22 120.4 . . ?
C21 C22 C23 119.26(16) . . ?
C21 C22 H22 120.4 . . ?
C6 C5 H5 119.8 . . ?
C4 C5 C6 120.38(17) . . ?
C4 C5 H5 119.8 . . ?
C9 C24 H24A 109.5 . . ?
C9 C24 H24B 109.5 . . ?
C9 C24 H24C 109.5 . . ?
H24A C24 H24B 109.5 . . ?
H24A C24 H24C 109.5 . . ?
H24B C24 H24C 109.5 . . ?
C1 C2 C3 119.47(17) . . ?
C1 C2 H2 120.3 . . ?
C3 C2 H2 120.3 . . ?
C17 C16 H16 120.0 . . ?
C15 C16 C17 119.97(18) . . ?
C15 C16 H16 120.0 . . ?
C16 C15 H15 119.9 . . ?
C16 C15 C14 120.16(17) . . ?
C14 C15 H15 119.9 . . ?
C22 C21 H21 120.1 . . ?
C22 C21 C20 119.78(17) . . ?
C20 C21 H21 120.1 . . ?
C19 C20 C21 120.03(17) . . ?
C19 C20 H20 120.0 . . ?
C21 C20 H20 120.0 . . ?
C13 C14 H14 119.8 . . ?
C15 C14 C13 120.34(17) . . ?
C15 C14 H14 119.8 . . ?

loop_
_geom_bond_atom_site_label_1
_geom_bond_atom_site_label_2
_geom_bond_distance
_geom_bond_site_symmetry_2
_geom_bond_publ_flag
Cl1 C1 1.7415(17) . ?
O1 C7 1.217(2) . ?
O2 C25 1.216(2) . ?
O3 N3 1.2327(18) . ?
O4 N3 1.2279(18) . ?
N1 N2 1.4192(19) . ?
N1 C7 1.376(2) . ?
N1 C6 1.421(2) . ?
N3 C23 1.462(2) . ?
N2 C9 1.294(2) . ?
C7 C8 1.488(2) . ?
C6 C1 1.393(2) . ?
C6 C5 1.391(2) . ?
C12 C25 1.492(2) . ?
C12 C17 1.394(2) . ?
C12 C13 1.398(2) . ?
C11 H11 0.9800 . ?
C11 C8 1.546(2) . ?
C11 C25 1.510(2) . ?
C11 C10 1.485(2) . ?
C9 C8 1.471(2) . ?
C9 C24 1.487(2) . ?
C8 C10 1.531(2) . ?
C17 H17 0.9300 . ?
C17 C16 1.387(2) . ?
C1 C2 1.384(2) . ?
C4 H4 0.9300 . ?
C4 C3 1.383(3) . ?
C4 C5 1.386(2) . ?
C10 H10 0.9800 . ?
C10 C18 1.500(2) . ?
C23 C18 1.395(2) . ?
C23 C22 1.392(2) . ?
C3 H3 0.9300 . ?
C3 C2 1.385(2) . ?
C19 H19 0.9300 . ?
C19 C18 1.385(2) . ?
C19 C20 1.386(2) . ?
C13 H13 0.9300 . ?
C13 C14 1.387(3) . ?
C22 H22 0.9300 . ?
C22 C21 1.373(3) . ?
C5 H5 0.9300 . ?
C24 H24A 0.9600 . ?
C24 H24B 0.9600 . ?
C24 H24C 0.9600 . ?
C2 H2 0.9300 . ?
C16 H16 0.9300 . ?
C16 C15 1.384(3) . ?
C15 H15 0.9300 . ?
C15 C14 1.386(3) . ?
C21 H21 0.9300 . ?
C21 C20 1.387(3) . ?
C20 H20 0.9300 . ?
C14 H14 0.9300 . ?

loop_
_geom_torsion_atom_site_label_1
_geom_torsion_atom_site_label_2
_geom_torsion_atom_site_label_3
_geom_torsion_atom_site_label_4
_geom_torsion
_geom_torsion_site_symmetry_1
_geom_torsion_site_symmetry_2
_geom_torsion_site_symmetry_3
_geom_torsion_site_symmetry_4
_geom_torsion_publ_flag
Cl1 C1 C2 C3 -174.35(13) . . . . ?
O1 C7 C8 C11 41.8(2) . . . . ?
O1 C7 C8 C9 -176.69(16) . . . . ?
O1 C7 C8 C10 -24.4(3) . . . . ?
O3 N3 C23 C18 -23.8(2) . . . . ?
O3 N3 C23 C22 155.20(16) . . . . ?
O4 N3 C23 C18 156.02(16) . . . . ?
O4 N3 C23 C22 -24.9(2) . . . . ?
N1 N2 C9 C8 -0.36(18) . . . . ?
N1 N2 C9 C24 -177.17(14) . . . . ?
N1 C7 C8 C11 -135.92(14) . . . . ?
N1 C7 C8 C9 5.61(16) . . . . ?
N1 C7 C8 C10 157.90(14) . . . . ?
N1 C6 C1 Cl1 -5.4(2) . . . . ?
N1 C6 C1 C2 178.18(15) . . . . ?
N1 C6 C5 C4 -179.86(15) . . . . ?
N3 C23 C18 C10 -3.0(3) . . . . ?
N3 C23 C18 C19 177.25(16) . . . . ?
N3 C23 C22 C21 -177.40(17) . . . . ?
N2 N1 C7 O1 175.95(15) . . . . ?
N2 N1 C7 C8 -6.29(17) . . . . ?
N2 N1 C6 C1 128.22(16) . . . . ?
N2 N1 C6 C5 -50.6(2) . . . . ?
N2 C9 C8 C7 -3.36(18) . . . . ?
N2 C9 C8 C11 132.36(17) . . . . ?
N2 C9 C8 C10 -155.00(14) . . . . ?
C7 N1 N2 C9 4.45(18) . . . . ?
C7 N1 C6 C1 -55.7(2) . . . . ?
C7 N1 C6 C5 125.46(18) . . . . ?
C7 C8 C10 C11 99.73(17) . . . . ?
C7 C8 C10 C18 -10.7(2) . . . . ?
C6 N1 N2 C9 -178.89(14) . . . . ?
C6 N1 C7 O1 -0.4(3) . . . . ?
C6 N1 C7 C8 177.41(15) . . . . ?
C6 C1 C2 C3 2.1(3) . . . . ?
C12 C17 C16 C15 0.8(3) . . . . ?
C12 C13 C14 C15 1.0(3) . . . . ?
C11 C8 C10 C18 -110.45(18) . . . . ?
C11 C10 C18 C23 -143.79(17) . . . . ?
C11 C10 C18 C19 35.9(2) . . . . ?
C9 C8 C10 C11 -113.63(17) . . . . ?
C9 C8 C10 C18 135.92(16) . . . . ?
C8 C11 C25 O2 104.7(2) . . . . ?
C8 C11 C25 C12 -76.4(2) . . . . ?
C8 C11 C10 C18 111.09(17) . . . . ?
C8 C10 C18 C23 -70.6(2) . . . . ?
C8 C10 C18 C19 109.12(18) . . . . ?
C25 C12 C17 C16 178.83(17) . . . . ?
C25 C12 C13 C14 -179.74(16) . . . . ?
C25 C11 C8 C7 133.63(16) . . . . ?
C25 C11 C8 C9 1.5(3) . . . . ?
C25 C11 C8 C10 -111.07(18) . . . . ?
C25 C11 C10 C8 109.66(17) . . . . ?
C25 C11 C10 C18 -139.26(16) . . . . ?
C17 C12 C25 O2 -172.94(17) . . . . ?
C17 C12 C25 C11 8.2(2) . . . . ?
C17 C12 C13 C14 -0.6(3) . . . . ?
C17 C16 C15 C14 -0.3(3) . . . . ?
C1 C6 C5 C4 1.3(2) . . . . ?
C4 C3 C2 C1 0.4(3) . . . . ?
C10 C11 C8 C7 -115.30(16) . . . . ?
C10 C11 C8 C9 112.56(19) . . . . ?
C10 C11 C25 O2 32.8(2) . . . . ?
C10 C11 C25 C12 -148.33(16) . . . . ?
C23 C22 C21 C20 -0.6(3) . . . . ?
C3 C4 C5 C6 1.2(3) . . . . ?
C18 C23 C22 C21 1.6(3) . . . . ?
C18 C19 C20 C21 0.0(3) . . . . ?
C13 C12 C25 O2 6.2(3) . . . . ?
C13 C12 C25 C11 -172.65(15) . . . . ?
C13 C12 C17 C16 -0.3(3) . . . . ?
C22 C23 C18 C10 178.00(16) . . . . ?
C22 C23 C18 C19 -1.7(3) . . . . ?
C22 C21 C20 C19 -0.2(3) . . . . ?
C5 C6 C1 Cl1 173.45(13) . . . . ?
C5 C6 C1 C2 -2.9(2) . . . . ?
C5 C4 C3 C2 -2.1(3) . . . . ?
C24 C9 C8 C7 173.24(15) . . . . ?
C24 C9 C8 C11 -51.0(3) . . . . ?
C24 C9 C8 C10 21.6(2) . . . . ?
C16 C15 C14 C13 -0.6(3) . . . . ?
C20 C19 C18 C10 -178.84(17) . . . . ?
C20 C19 C18 C23 0.9(3) . . . . ?
